data_4126456
loop_
_publ_author_name
'Liu, Liang'
'Zhu, Miaomiao'
'Yu, Hai-Tao'
'Zhang, Wen-Xiong'
'Xi, Zhenfeng'

_publ_section_title
;
 Organocopper(III) Spiro Complexes: Synthesis, Structural
 Characterization, and Redox Transformation.
;
_journal_name_full 'Journal of the American Chemical Society'
_journal_paper_doi 10.1021/jacs.7b08803
_journal_year 2017
_chemical_formula_moiety 'C24 H16 Cu, C16 H32 Li O4'
_chemical_formula_sum 'C40 H48 Cu Li O4'
_chemical_formula_weight 663.26
_chemical_name_systematic
;
 ? 
;
_space_group_crystal_system monoclinic
_space_group_IT_number 14
_space_group_name_Hall '-P 2ybc'
_space_group_name_H-M_alt 'P 1 21/c 1'
_symmetry_space_group_name_Hall '-P 2ybc'
_symmetry_space_group_name_H-M 'P 1 21/c 1'
_atom_sites_solution_hydrogens geom
_atom_sites_solution_primary direct
_atom_sites_solution_secondary difmap
_audit_creation_date 2016-09-18
_audit_creation_method
;
Olex2 1.2
(compiled 2016.09.09 svn.r3337 for OlexSys, GUI svn.r5227)
;
_cell_angle_alpha 90.00
_cell_angle_beta 106.035(5)
_cell_angle_gamma 90.00
_cell_formula_units_Z 8
_cell_length_a 16.5275(8)
_cell_length_b 22.2611(9)
_cell_length_c 19.3339(9)
_cell_measurement_reflns_used 5929
_cell_measurement_temperature 180.00(10)
_cell_measurement_theta_max 26.4970
_cell_measurement_theta_min 3.5220
_cell_volume 6836.6(6)
_computing_cell_refinement
;
CrysAlisPro, Agilent Technologies,
Version 1.171.36.32 (release 02-08-2013 CrysAlis171 .NET)
(compiled Aug  2 2013,16:46:58)
;
_computing_data_collection
;
CrysAlisPro, Agilent Technologies,
Version 1.171.36.32 (release 02-08-2013 CrysAlis171 .NET)
(compiled Aug  2 2013,16:46:58)
;
_computing_data_reduction
;
CrysAlisPro, Agilent Technologies,
Version 1.171.36.32 (release 02-08-2013 CrysAlis171 .NET)
(compiled Aug  2 2013,16:46:58)
;
_computing_molecular_graphics 'Olex2 (Dolomanov et al., 2009)'
_computing_publication_material 'Olex2 (Dolomanov et al., 2009)'
_computing_structure_refinement 'ShelXL (Sheldrick, 2015)'
_computing_structure_solution 'ShelXS (Sheldrick, 2008)'
_diffrn_ambient_temperature 180.00(10)
_diffrn_detector_area_resol_mean 10.3914
_diffrn_measured_fraction_theta_full 0.996
_diffrn_measured_fraction_theta_max 0.996
_diffrn_measurement_details
;
#__ type_ start__ end____ width___ exp.time_
  1 omega  -55.00   34.00   1.0000    3.0000
omega____ theta____ kappa____ phi______ frames
    -       10.7017  -57.0000  120.0000 89

#__ type_ start__ end____ width___ exp.time_
  2 omega  -15.00   76.00   1.0000    3.0000
omega____ theta____ kappa____ phi______ frames
    -       10.7017   38.0000  -60.0000 91
;
_diffrn_measurement_device_type 'SuperNova, Dual, Cu at zero, Atlas'
_diffrn_measurement_method '\w scans'
_diffrn_orient_matrix_UB_11 -0.0162068000
_diffrn_orient_matrix_UB_12 -0.0229401000
_diffrn_orient_matrix_UB_13 0.0178817000
_diffrn_orient_matrix_UB_21 -0.0048722000
_diffrn_orient_matrix_UB_22 -0.0190461000
_diffrn_orient_matrix_UB_23 -0.0302949000
_diffrn_orient_matrix_UB_31 0.0413219000
_diffrn_orient_matrix_UB_32 -0.0112231000
_diffrn_orient_matrix_UB_33 0.0148243000
_diffrn_radiation_monochromator mirror
_diffrn_radiation_type MoK\a
_diffrn_radiation_wavelength 0.71073
_diffrn_reflns_av_R_equivalents 0.0383
_diffrn_reflns_av_unetI/netI 0.0599
_diffrn_reflns_limit_h_max 20
_diffrn_reflns_limit_h_min -20
_diffrn_reflns_limit_k_max 20
_diffrn_reflns_limit_k_min -27
_diffrn_reflns_limit_l_max 15
_diffrn_reflns_limit_l_min -23
_diffrn_reflns_number 29231
_diffrn_reflns_theta_full 26.02
_diffrn_reflns_theta_max 26.02
_diffrn_reflns_theta_min 2.97
_diffrn_source 'SuperNova (Mo) X-ray Source'
_exptl_absorpt_coefficient_mu 0.679
_exptl_absorpt_correction_T_max 1.00000
_exptl_absorpt_correction_T_min 0.70116
_exptl_absorpt_correction_type multi-scan
_exptl_absorpt_process_details
;
CrysAlisPro, Agilent Technologies,
Version 1.171.36.32 (release 02-08-2013 CrysAlis171 .NET)
(compiled Aug  2 2013,16:46:58)
Empirical absorption correction using spherical harmonics,
 implemented in SCALE3 ABSPACK scaling algorithm.
;
_exptl_crystal_colour 'clear light yellow'
_exptl_crystal_colour_lustre clear
_exptl_crystal_colour_modifier light
_exptl_crystal_colour_primary yellow
_exptl_crystal_density_diffrn 1.289
_exptl_crystal_density_method 'not measured'
_exptl_crystal_description block
_exptl_crystal_F_000 2816
_exptl_crystal_size_max 0.2
_exptl_crystal_size_mid 0.1
_exptl_crystal_size_min 0.1
_refine_diff_density_max 0.647
_refine_diff_density_min -0.489
_refine_diff_density_rms 0.063
_refine_ls_extinction_method none
_refine_ls_goodness_of_fit_ref 1.016
_refine_ls_hydrogen_treatment constr
_refine_ls_matrix_type full
_refine_ls_number_parameters 829
_refine_ls_number_reflns 13418
_refine_ls_number_restraints 11
_refine_ls_restrained_S_all 1.031
_refine_ls_R_factor_all 0.0875
_refine_ls_R_factor_gt 0.0514
_refine_ls_shift/su_max 0.001
_refine_ls_shift/su_mean 0.000
_refine_ls_structure_factor_coef Fsqd
_refine_ls_weighting_details 'calc w=1/[\s^2^(Fo^2^)+(0.0516P)^2^+5.4084P] where P=(Fo^2^+2Fc^2^)/3'
_refine_ls_weighting_scheme calc
_refine_ls_wR_factor_gt 0.1141
_refine_ls_wR_factor_ref 0.1349
_reflns_number_gt 9218
_reflns_number_total 13418
_reflns_threshold_expression >2sigma(I)
_cod_data_source_file ja7b08803_si_002.cif
_cod_data_source_block 3a
_cod_original_cell_volume 6836.6(5)
_cod_database_code 4126456
_chemical_oxdiff_formula 'C1 H1 O1 Cu1 Li1'
_reflns_odcompleteness_completeness 99.58
_reflns_odcompleteness_iscentric 1
_reflns_odcompleteness_theta 25.97
_olex2_refinement_description
;
1. Fixed Uiso
 At 1.2 times of:
  All C(H) groups, All C(H,H) groups
2. Restrained distances
 C60-C59 = C68-C67
 1.54 with sigma of 0.02
3. Rigid bond restraints
 C68, O8
 with sigma for 1-2 distances of 0.001 and sigma for 1-3 distances of 0.001
 C68, C67
 with sigma for 1-2 distances of 0.001 and sigma for 1-3 distances of 0.001
 C77, C78
 with sigma for 1-2 distances of 0.001 and sigma for 1-3 distances of 0.001
4. Uiso/Uaniso restraints and constraints
Uanis(C68) \\sim Ueq: with sigma of 0.005 and sigma for terminal atoms of 0.01
5.a Secondary CH2 refined with riding coordinates:
 C49(H49A,H49B), C50(H50A,H50B), C51(H51A,H51B), C52(H52A,H52B), C53(H53A,
 H53B), C54(H54A,H54B), C55(H55A,H55B), C56(H56A,H56B), C57(H57A,H57B),
 C58(H58A,H58B), C59(H59A,H59B), C60(H60A,H60B), C61(H61A,H61B), C62(H62A,H62B),
  C63(H63A,H63B), C64(H64A,H64B), C65(H65A,H65B), C66(H66A,H66B), C67(H67A,
 H67B), C68(H68A,H68B), C69(H69A,H69B), C70(H70A,H70B), C71(H71A,H71B),
 C72(H72A,H72B), C73(H73A,H73B), C74(H74A,H74B), C75(H75A,H75B), C76(H76A,H76B),
  C77(H77A,H77B), C78(H78A,H78B), C79(H79A,H79B), C80(H80A,H80B)
5.b Aromatic/amide H refined with riding coordinates:
 C3(H3), C4(H4), C5(H5), C6(H6), C9(H9), C10(H10), C11(H11), C12(H12),
 C15(H15), C16(H16), C17(H17), C18(H18), C21(H21), C22(H22), C23(H23), C24(H24),
  C27(H27), C28(H28), C29(H29), C30(H30), C33(H33), C34(H34), C35(H35),
 C36(H36), C39(H39), C40(H40), C41(H41), C42(H42), C45(H45), C46(H46), C47(H47),
  C48(H48)
;
_olex2_submission_special_instructions 'No special instructions were received'

loop_
_space_group_symop_id
_space_group_symop_operation_xyz
1 'x, y, z'
2 '-x, y+1/2, -z+1/2'
3 '-x, -y, -z'
4 'x, -y-1/2, z-1/2'

loop_
_atom_site_label
_atom_site_type_symbol
_atom_site_fract_x
_atom_site_fract_y
_atom_site_fract_z
_atom_site_U_iso_or_equiv
_atom_site_adp_type
_atom_site_occupancy
_atom_site_calc_flag
_atom_site_refinement_flags_posn
_atom_site_refinement_flags_adp
Cu1 Cu 0.00697(2) 0.535219(17) 0.75458(2) 0.03240(11) Uani 1 d . .
C1 C -0.1483(2) 0.47278(13) 0.71763(17) 0.0340(7) Uani 1 d . .
C2 C -0.09996(19) 0.51126(13) 0.68770(17) 0.0320(7) Uani 1 d . .
C3 C -0.13665(19) 0.53149(13) 0.61787(17) 0.0329(7) Uani 1 d . .
H3 H -0.1068 0.5593 0.5969 0.040 Uiso 1 calc R .
C4 C -0.2159(2) 0.51205(15) 0.57808(19) 0.0402(8) Uani 1 d . .
H4 H -0.2392 0.5262 0.5304 0.048 Uiso 1 calc R .
C5 C -0.2604(2) 0.47243(16) 0.6079(2) 0.0449(9) Uani 1 d . .
H5 H -0.3139 0.4584 0.5805 0.054 Uiso 1 calc R .
C6 C -0.2272(2) 0.45304(15) 0.6777(2) 0.0436(9) Uani 1 d . .
H6 H -0.2584 0.4261 0.6986 0.052 Uiso 1 calc R .
C7 C -0.1080(2) 0.45741(14) 0.79319(18) 0.0380(8) Uani 1 d . .
C8 C -0.0349(2) 0.49034(14) 0.82536(17) 0.0377(8) Uani 1 d . .
C9 C 0.0060(3) 0.47702(16) 0.89626(19) 0.0477(9) Uani 1 d . .
H9 H 0.0564 0.4979 0.9193 0.057 Uiso 1 calc R .
C10 C -0.0244(3) 0.43393(18) 0.9350(2) 0.0579(11) Uani 1 d . .
H10 H 0.0043 0.4266 0.9841 0.069 Uiso 1 calc R .
C11 C -0.0956(3) 0.40231(18) 0.9023(2) 0.0595(11) Uani 1 d . .
H11 H -0.1160 0.3727 0.9286 0.071 Uiso 1 calc R .
C12 C -0.1379(3) 0.41328(16) 0.8314(2) 0.0501(9) Uani 1 d . .
H12 H -0.1870 0.3910 0.8085 0.060 Uiso 1 calc R .
C13 C 0.1357(2) 0.58940(14) 0.70520(17) 0.0357(7) Uani 1 d . .
C14 C 0.06466(19) 0.55254(14) 0.68132(16) 0.0323(7) Uani 1 d . .
C15 C 0.0504(2) 0.52742(14) 0.61340(17) 0.0369(8) Uani 1 d . .
H15 H 0.0051 0.5000 0.5972 0.044 Uiso 1 calc R .
C16 C 0.1002(2) 0.54117(16) 0.56843(18) 0.0439(9) Uani 1 d . .
H16 H 0.0887 0.5233 0.5221 0.053 Uiso 1 calc R .
C17 C 0.1662(2) 0.58063(17) 0.5909(2) 0.0474(9) Uani 1 d . .
H17 H 0.1988 0.5916 0.5594 0.057 Uiso 1 calc R .
C18 C 0.1847(2) 0.60418(16) 0.6595(2) 0.0448(9) Uani 1 d . .
H18 H 0.2312 0.6306 0.6757 0.054 Uiso 1 calc R .
C19 C 0.1530(2) 0.60810(15) 0.78099(18) 0.0385(8) Uani 1 d . .
C20 C 0.0988(2) 0.58241(14) 0.81735(17) 0.0363(7) Uani 1 d . .
C21 C 0.1100(2) 0.60092(16) 0.88832(19) 0.0454(9) Uani 1 d . .
H21 H 0.0727 0.5863 0.9141 0.054 Uiso 1 calc R .
C22 C 0.1740(2) 0.64023(17) 0.9226(2) 0.0531(10) Uani 1 d . .
H22 H 0.1809 0.6513 0.9713 0.064 Uiso 1 calc R .
C23 C 0.2270(2) 0.66292(17) 0.8860(2) 0.0534(10) Uani 1 d . .
H23 H 0.2711 0.6894 0.9094 0.064 Uiso 1 calc R .
C24 C 0.2168(2) 0.64748(16) 0.8152(2) 0.0478(9) Uani 1 d . .
H24 H 0.2533 0.6637 0.7897 0.057 Uiso 1 calc R .
Cu2 Cu 0.46329(2) 0.351586(16) 0.75248(2) 0.03069(11) Uani 1 d . .
C25 C 0.30395(19) 0.40568(14) 0.69638(18) 0.0339(7) Uani 1 d . .
C26 C 0.36014(19) 0.36604(14) 0.67638(17) 0.0328(7) Uani 1 d . .
C27 C 0.3321(2) 0.33814(15) 0.60958(18) 0.0377(8) Uani 1 d . .
H27 H 0.3675 0.3098 0.5955 0.045 Uiso 1 calc R .
C28 C 0.2532(2) 0.35077(16) 0.56271(19) 0.0437(9) Uani 1 d . .
H28 H 0.2349 0.3309 0.5176 0.052 Uiso 1 calc R .
C29 C 0.2018(2) 0.39249(17) 0.5827(2) 0.0470(9) Uani 1 d . .
H29 H 0.1491 0.4027 0.5502 0.056 Uiso 1 calc R .
C30 C 0.2264(2) 0.41910(15) 0.64892(19) 0.0410(8) Uani 1 d . .
H30 H 0.1901 0.4470 0.6626 0.049 Uiso 1 calc R .
C31 C 0.33402(19) 0.42869(14) 0.76997(18) 0.0344(7) Uani 1 d . .
C32 C 0.40924(19) 0.40185(14) 0.81109(18) 0.0332(7) Uani 1 d . .
C33 C 0.4416(2) 0.42275(15) 0.88106(18) 0.0400(8) Uani 1 d . .
H33 H 0.4930 0.4066 0.9099 0.048 Uiso 1 calc R .
C34 C 0.4006(2) 0.46677(16) 0.9101(2) 0.0469(9) Uani 1 d . .
H34 H 0.4238 0.4797 0.9583 0.056 Uiso 1 calc R .
C35 C 0.3268(2) 0.49154(16) 0.8692(2) 0.0471(9) Uani 1 d . .
H35 H 0.2987 0.5214 0.8891 0.057 Uiso 1 calc R .
C36 C 0.2938(2) 0.47281(15) 0.7993(2) 0.0437(9) Uani 1 d . .
H36 H 0.2431 0.4902 0.7707 0.052 Uiso 1 calc R .
C37 C 0.61471(19) 0.30803(14) 0.72984(18) 0.0352(8) Uani 1 d . .
C38 C 0.53675(19) 0.33219(13) 0.69128(17) 0.0319(7) Uani 1 d . .
C39 C 0.5278(2) 0.34921(14) 0.62037(18) 0.0375(8) Uani 1 d . .
H39 H 0.4763 0.3668 0.5934 0.045 Uiso 1 calc R .
C40 C 0.5924(2) 0.34106(16) 0.5879(2) 0.0462(9) Uani 1 d . .
H40 H 0.5849 0.3532 0.5395 0.055 Uiso 1 calc R .
C41 C 0.6670(2) 0.31544(17) 0.6260(2) 0.0506(10) Uani 1 d . .
H41 H 0.7107 0.3091 0.6035 0.061 Uiso 1 calc R .
C42 C 0.6787(2) 0.29893(16) 0.6965(2) 0.0459(9) Uani 1 d . .
H42 H 0.7304 0.2812 0.7226 0.055 Uiso 1 calc R .
C43 C 0.6214(2) 0.29438(14) 0.80534(19) 0.0377(8) Uani 1 d . .
C44 C 0.55281(19) 0.31506(14) 0.82861(18) 0.0341(7) Uani 1 d . .
C45 C 0.5510(2) 0.29969(15) 0.89766(19) 0.0423(8) Uani 1 d . .
H45 H 0.5044 0.3119 0.9140 0.051 Uiso 1 calc R .
C46 C 0.6152(3) 0.26712(17) 0.9434(2) 0.0559(10) Uani 1 d . .
H46 H 0.6126 0.2573 0.9905 0.067 Uiso 1 calc R .
C47 C 0.6827(3) 0.24916(19) 0.9203(2) 0.0665(12) Uani 1 d . .
H47 H 0.7273 0.2273 0.9518 0.080 Uiso 1 calc R .
C48 C 0.6862(2) 0.26249(18) 0.8517(2) 0.0558(10) Uani 1 d . .
H48 H 0.7332 0.2498 0.8361 0.067 Uiso 1 calc R .
O1 O -0.13873(15) 0.71745(10) 0.77864(13) 0.0485(6) Uani 1 d . .
O2 O -0.16243(15) 0.82809(11) 0.68299(14) 0.0512(6) Uani 1 d . .
O3 O 0.00686(15) 0.81763(12) 0.79909(14) 0.0577(7) Uani 1 d . .
O4 O -0.02472(15) 0.73419(11) 0.67419(14) 0.0519(7) Uani 1 d . .
C49 C 0.0530(2) 0.74949(17) 0.6602(2) 0.0476(9) Uani 1 d . .
H49A H 0.0993 0.7240 0.6889 0.057 Uiso 1 calc R .
H49B H 0.0673 0.7921 0.6721 0.057 Uiso 1 calc R .
C50 C 0.0388(3) 0.73839(19) 0.5812(2) 0.0606(11) Uani 1 d . .
H50A H 0.0919 0.7275 0.5702 0.073 Uiso 1 calc R .
H50B H 0.0144 0.7742 0.5527 0.073 Uiso 1 calc R .
C51 C -0.0224(3) 0.68680(18) 0.5661(2) 0.0565(10) Uani 1 d . .
H51A H -0.0643 0.6917 0.5188 0.068 Uiso 1 calc R .
H51B H 0.0074 0.6482 0.5667 0.068 Uiso 1 calc R .
C52 C -0.0640(3) 0.68917(19) 0.6259(2) 0.0671(13) Uani 1 d . .
H52A H -0.1247 0.6983 0.6062 0.080 Uiso 1 calc R .
H52B H -0.0585 0.6499 0.6508 0.080 Uiso 1 calc R .
C53 C -0.2437(2) 0.80976(18) 0.6415(2) 0.0532(10) Uani 1 d . .
H53A H -0.2876 0.8266 0.6618 0.064 Uiso 1 calc R .
H53B H -0.2482 0.7654 0.6410 0.064 Uiso 1 calc R .
C54 C -0.2541(3) 0.8332(3) 0.5666(3) 0.0882(16) Uani 1 d . .
H54A H -0.2612 0.7996 0.5318 0.106 Uiso 1 calc R .
H54B H -0.3039 0.8598 0.5517 0.106 Uiso 1 calc R .
C55 C -0.1759(3) 0.8672(3) 0.5698(3) 0.0912(17) Uani 1 d . .
H55A H -0.1384 0.8437 0.5479 0.109 Uiso 1 calc R .
H55B H -0.1891 0.9059 0.5440 0.109 Uiso 1 calc R .
C56 C -0.1356(2) 0.87714(17) 0.6475(2) 0.0545(10) Uani 1 d . .
H56A H -0.0735 0.8775 0.6577 0.065 Uiso 1 calc R .
H56B H -0.1540 0.9158 0.6634 0.065 Uiso 1 calc R .
C57 C -0.0997(3) 0.66294(18) 0.8097(2) 0.0637(12) Uani 1 d . .
H57A H -0.0417 0.6601 0.8048 0.076 Uiso 1 calc R .
H57B H -0.1323 0.6278 0.7858 0.076 Uiso 1 calc R .
C58 C -0.0981(3) 0.6652(2) 0.8867(3) 0.0778(14) Uani 1 d . .
H58A H -0.0422 0.6782 0.9168 0.093 Uiso 1 calc R .
H58B H -0.1113 0.6253 0.9035 0.093 Uiso 1 calc R .
C59 C -0.1638(4) 0.7096(3) 0.8898(3) 0.112(2) Uani 1 d D .
H59A H -0.2117 0.6891 0.9014 0.135 Uiso 1 calc R .
H59B H -0.1405 0.7397 0.9277 0.135 Uiso 1 calc R .
C60 C -0.1918(3) 0.7383(2) 0.8212(2) 0.0602(11) Uani 1 d D .
H60A H -0.1873 0.7825 0.8269 0.072 Uiso 1 calc R .
H60B H -0.2512 0.7278 0.7977 0.072 Uiso 1 calc R .
C61 C 0.0889(3) 0.7961(2) 0.8358(2) 0.0765(15) Uani 1 d . .
H61A H 0.1321 0.8147 0.8158 0.092 Uiso 1 calc R .
H61B H 0.0920 0.7520 0.8314 0.092 Uiso 1 calc R .
C62 C 0.1018(3) 0.8138(2) 0.9113(2) 0.0768(14) Uani 1 d . .
H62A H 0.1624 0.8185 0.9362 0.092 Uiso 1 calc R .
H62B H 0.0771 0.7839 0.9375 0.092 Uiso 1 calc R .
C63 C 0.0572(3) 0.87191(19) 0.9055(2) 0.0684(12) Uani 1 d . .
H63A H 0.0969 0.9057 0.9080 0.082 Uiso 1 calc R .
H63B H 0.0302 0.8764 0.9450 0.082 Uiso 1 calc R .
C64 C -0.0078(2) 0.87110(16) 0.8340(2) 0.0514(10) Uani 1 d . .
H64A H -0.0651 0.8709 0.8406 0.062 Uiso 1 calc R .
H64B H -0.0019 0.9069 0.8054 0.062 Uiso 1 calc R .
Li1 Li -0.0791(4) 0.7739(3) 0.7359(3) 0.0420(13) Uani 1 d . .
O5 O 0.49229(15) 0.54843(11) 0.69335(14) 0.0529(7) Uani 1 d . .
O6 O 0.65451(16) 0.52548(11) 0.82132(16) 0.0598(7) Uani 1 d . .
O7 O 0.64012(15) 0.63944(10) 0.71670(13) 0.0460(6) Uani 1 d . .
O8 O 0.53092(19) 0.63153(11) 0.82309(15) 0.0630(8) Uani 1 d . U
C65 C 0.5564(3) 0.68539(18) 0.8588(3) 0.0736(14) Uani 1 d . .
H65A H 0.5403 0.7197 0.8251 0.088 Uiso 1 calc R .
H65B H 0.6182 0.6859 0.8796 0.088 Uiso 1 calc R .
C66 C 0.5130(4) 0.6896(2) 0.9169(3) 0.0870(16) Uani 1 d . .
H66A H 0.5544 0.6967 0.9641 0.104 Uiso 1 calc R .
H66B H 0.4720 0.7230 0.9071 0.104 Uiso 1 calc R .
C67 C 0.4702(4) 0.6329(3) 0.9175(3) 0.0961(17) Uani 1 d D U
H67A H 0.5016 0.6076 0.9581 0.115 Uiso 1 calc R .
H67B H 0.4127 0.6396 0.9220 0.115 Uiso 1 calc R .
C68 C 0.4672(4) 0.6049(3) 0.8503(3) 0.1114(19) Uani 1 d D U
H68A H 0.4111 0.6110 0.8159 0.134 Uiso 1 calc R .
H68B H 0.4772 0.5612 0.8572 0.134 Uiso 1 calc R .
C69 C 0.4989(3) 0.49513(17) 0.6541(2) 0.0551(10) Uani 1 d . .
H69A H 0.4843 0.4593 0.6785 0.066 Uiso 1 calc R .
H69B H 0.5570 0.4903 0.6500 0.066 Uiso 1 calc R .
C70 C 0.4380(3) 0.5029(2) 0.5813(2) 0.0763(14) Uani 1 d . .
H70A H 0.4676 0.5158 0.5458 0.092 Uiso 1 calc R .
H70B H 0.4080 0.4648 0.5646 0.092 Uiso 1 calc R .
C71 C 0.3794(3) 0.5489(3) 0.5904(3) 0.0903(17) Uani 1 d . .
H71A H 0.3216 0.5324 0.5792 0.108 Uiso 1 calc R .
H71B H 0.3795 0.5831 0.5578 0.108 Uiso 1 calc R .
C72 C 0.4073(2) 0.5687(2) 0.6659(3) 0.0700(13) Uani 1 d . .
H72A H 0.4044 0.6130 0.6689 0.084 Uiso 1 calc R .
H72B H 0.3712 0.5509 0.6938 0.084 Uiso 1 calc R .
C73 C 0.6924(3) 0.6177(2) 0.6741(2) 0.0616(11) Uani 1 d . .
H73A H 0.7057 0.5747 0.6840 0.074 Uiso 1 calc R .
H73B H 0.7458 0.6407 0.6846 0.074 Uiso 1 calc R .
C74 C 0.6426(3) 0.6267(2) 0.5983(3) 0.0847(15) Uani 1 d . .
H74A H 0.6067 0.5913 0.5802 0.102 Uiso 1 calc R .
H74B H 0.6800 0.6336 0.5669 0.102 Uiso 1 calc R .
C75 C 0.5899(3) 0.6810(2) 0.6002(2) 0.0694(12) Uani 1 d . .
H75A H 0.5314 0.6747 0.5702 0.083 Uiso 1 calc R .
H75B H 0.6135 0.7167 0.5823 0.083 Uiso 1 calc R .
C76 C 0.5921(2) 0.68889(17) 0.6779(2) 0.0546(10) Uani 1 d . .
H76A H 0.6191 0.7276 0.6965 0.065 Uiso 1 calc R .
H76B H 0.5343 0.6886 0.6834 0.065 Uiso 1 calc R .
C77 C 0.7313(3) 0.5388(2) 0.8741(3) 0.0840(15) Uani 1 d . U
H77A H 0.7331 0.5818 0.8878 0.101 Uiso 1 calc R .
H77B H 0.7799 0.5302 0.8552 0.101 Uiso 1 calc R .
C78 C 0.7337(3) 0.5001(2) 0.9372(3) 0.0823(14) Uani 1 d . U
H78A H 0.7112 0.5217 0.9726 0.099 Uiso 1 calc R .
H78B H 0.7920 0.4871 0.9610 0.099 Uiso 1 calc R .
C79 C 0.6795(3) 0.4476(2) 0.9064(2) 0.0734(13) Uani 1 d . .
H79A H 0.7142 0.4111 0.9081 0.088 Uiso 1 calc R .
H79B H 0.6380 0.4399 0.9338 0.088 Uiso 1 calc R .
C80 C 0.6360(2) 0.46400(16) 0.8308(2) 0.0537(10) Uani 1 d . .
H80A H 0.6562 0.4384 0.7972 0.064 Uiso 1 calc R .
H80B H 0.5745 0.4582 0.8212 0.064 Uiso 1 calc R .
Li2 Li 0.5815(4) 0.5848(3) 0.7641(3) 0.0466(14) Uani 1 d . .

loop_
_atom_site_aniso_label
_atom_site_aniso_U_11
_atom_site_aniso_U_22
_atom_site_aniso_U_33
_atom_site_aniso_U_23
_atom_site_aniso_U_13
_atom_site_aniso_U_12
Cu1 0.0374(2) 0.0344(2) 0.0249(2) 0.00085(16) 0.00778(17) 0.00547(17)
C1 0.0436(19) 0.0307(17) 0.0325(18) 0.0015(14) 0.0185(15) 0.0072(14)
C2 0.0367(17) 0.0288(16) 0.0321(18) -0.0012(14) 0.0124(14) 0.0046(14)
C3 0.0365(17) 0.0313(16) 0.0318(17) 0.0024(14) 0.0107(14) 0.0015(14)
C4 0.0411(19) 0.0389(19) 0.0378(19) -0.0028(15) 0.0062(16) 0.0019(16)
C5 0.0385(19) 0.050(2) 0.045(2) -0.0064(17) 0.0094(17) -0.0047(16)
C6 0.046(2) 0.0387(19) 0.052(2) -0.0014(17) 0.0231(18) -0.0056(16)
C7 0.052(2) 0.0318(17) 0.0392(19) 0.0029(15) 0.0271(17) 0.0115(16)
C8 0.053(2) 0.0352(18) 0.0274(17) 0.0026(14) 0.0161(16) 0.0119(16)
C9 0.065(2) 0.045(2) 0.036(2) 0.0049(16) 0.0180(18) 0.0195(18)
C10 0.090(3) 0.055(2) 0.033(2) 0.0144(19) 0.025(2) 0.029(2)
C11 0.092(3) 0.046(2) 0.054(3) 0.015(2) 0.044(3) 0.018(2)
C12 0.069(3) 0.041(2) 0.051(2) 0.0076(18) 0.034(2) 0.0095(18)
C13 0.0350(17) 0.0355(18) 0.0346(18) 0.0073(15) 0.0064(15) 0.0111(14)
C14 0.0337(17) 0.0370(17) 0.0262(17) 0.0063(14) 0.0081(14) 0.0085(14)
C15 0.0395(18) 0.0380(18) 0.0322(18) 0.0045(15) 0.0079(15) 0.0096(15)
C16 0.054(2) 0.052(2) 0.0287(18) 0.0061(16) 0.0153(17) 0.0206(18)
C17 0.043(2) 0.062(2) 0.042(2) 0.0122(19) 0.0196(17) 0.0156(19)
C18 0.0340(18) 0.050(2) 0.050(2) 0.0088(18) 0.0111(17) 0.0067(16)
C19 0.0312(17) 0.0397(19) 0.040(2) 0.0023(15) 0.0015(15) 0.0120(15)
C20 0.0354(17) 0.0364(18) 0.0333(18) 0.0017(15) 0.0032(15) 0.0105(14)
C21 0.045(2) 0.053(2) 0.034(2) -0.0013(17) 0.0036(16) 0.0077(17)
C22 0.056(2) 0.057(2) 0.037(2) -0.0090(18) -0.0034(19) 0.007(2)
C23 0.045(2) 0.052(2) 0.051(2) -0.0061(19) -0.0073(19) -0.0003(18)
C24 0.0388(19) 0.048(2) 0.052(2) 0.0003(18) 0.0040(17) 0.0030(17)
Cu2 0.0268(2) 0.0327(2) 0.0320(2) 0.00272(16) 0.00738(16) 0.00173(16)
C25 0.0280(16) 0.0340(17) 0.042(2) 0.0111(15) 0.0137(15) -0.0023(14)
C26 0.0273(16) 0.0357(17) 0.0351(18) 0.0085(14) 0.0080(14) -0.0042(13)
C27 0.0330(17) 0.0397(19) 0.039(2) 0.0049(15) 0.0077(15) 0.0004(15)
C28 0.0407(19) 0.050(2) 0.036(2) 0.0057(16) 0.0028(16) -0.0117(17)
C29 0.0279(17) 0.056(2) 0.051(2) 0.0188(19) 0.0013(17) -0.0011(16)
C30 0.0308(17) 0.043(2) 0.048(2) 0.0115(17) 0.0087(16) 0.0028(15)
C31 0.0315(16) 0.0320(17) 0.043(2) 0.0065(15) 0.0152(15) -0.0003(14)
C32 0.0295(16) 0.0333(17) 0.041(2) 0.0046(14) 0.0170(15) -0.0019(13)
C33 0.0349(18) 0.046(2) 0.040(2) 0.0012(16) 0.0124(15) 0.0008(15)
C34 0.052(2) 0.049(2) 0.044(2) -0.0076(17) 0.0215(18) -0.0078(18)
C35 0.055(2) 0.042(2) 0.053(2) -0.0011(18) 0.029(2) 0.0041(18)
C36 0.0410(19) 0.0378(19) 0.056(2) 0.0099(17) 0.0201(18) 0.0072(16)
C37 0.0286(16) 0.0298(16) 0.046(2) -0.0100(15) 0.0076(15) -0.0029(13)
C38 0.0321(16) 0.0264(15) 0.0385(19) -0.0046(14) 0.0120(14) -0.0012(13)
C39 0.0373(18) 0.0357(18) 0.039(2) -0.0044(15) 0.0107(15) -0.0018(15)
C40 0.053(2) 0.048(2) 0.045(2) -0.0125(17) 0.0247(18) -0.0137(18)
C41 0.040(2) 0.057(2) 0.062(3) -0.022(2) 0.0260(19) -0.0101(18)
C42 0.0312(18) 0.047(2) 0.058(3) -0.0129(18) 0.0105(17) 0.0019(16)
C43 0.0305(17) 0.0340(18) 0.044(2) -0.0048(15) 0.0021(15) 0.0008(14)
C44 0.0307(16) 0.0291(16) 0.0383(19) 0.0000(14) 0.0025(14) -0.0037(13)
C45 0.043(2) 0.0391(19) 0.039(2) 0.0042(16) 0.0031(16) -0.0054(16)
C46 0.067(3) 0.050(2) 0.040(2) 0.0086(18) -0.004(2) -0.001(2)
C47 0.066(3) 0.062(3) 0.054(3) 0.008(2) -0.012(2) 0.021(2)
C48 0.041(2) 0.061(2) 0.057(3) -0.003(2) -0.0007(19) 0.0169(19)
O1 0.0555(15) 0.0468(14) 0.0491(15) 0.0095(12) 0.0242(13) 0.0144(12)
O2 0.0434(14) 0.0550(15) 0.0514(16) 0.0111(13) 0.0069(12) -0.0032(12)
O3 0.0436(14) 0.0631(17) 0.0560(17) -0.0275(14) -0.0035(13) 0.0122(13)
O4 0.0515(15) 0.0509(15) 0.0587(17) -0.0204(13) 0.0241(13) -0.0138(12)
C49 0.047(2) 0.048(2) 0.049(2) -0.0069(17) 0.0154(18) -0.0092(17)
C50 0.070(3) 0.069(3) 0.046(2) -0.007(2) 0.021(2) -0.008(2)
C51 0.059(2) 0.056(2) 0.051(2) -0.0156(19) 0.008(2) 0.006(2)
C52 0.060(3) 0.060(3) 0.086(3) -0.042(2) 0.028(2) -0.015(2)
C53 0.0345(19) 0.058(2) 0.065(3) -0.008(2) 0.0099(19) 0.0039(17)
C54 0.074(3) 0.113(4) 0.062(3) 0.008(3) -0.006(3) -0.003(3)
C55 0.087(4) 0.116(4) 0.062(3) 0.027(3) 0.007(3) -0.012(3)
C56 0.055(2) 0.049(2) 0.061(3) 0.014(2) 0.018(2) 0.0039(19)
C57 0.077(3) 0.057(3) 0.057(3) 0.013(2) 0.017(2) 0.027(2)
C58 0.086(3) 0.083(3) 0.065(3) 0.024(3) 0.022(3) 0.017(3)
C59 0.153(6) 0.125(5) 0.078(4) 0.037(3) 0.064(4) 0.071(4)
C60 0.063(3) 0.073(3) 0.054(3) 0.002(2) 0.033(2) 0.016(2)
C61 0.049(2) 0.118(4) 0.052(3) -0.026(3) -0.004(2) 0.028(3)
C62 0.072(3) 0.106(4) 0.046(3) -0.006(3) 0.007(2) 0.014(3)
C63 0.099(3) 0.060(3) 0.042(2) -0.008(2) 0.012(2) -0.012(3)
C64 0.058(2) 0.043(2) 0.054(2) -0.0167(18) 0.016(2) -0.0049(18)
Li1 0.044(3) 0.043(3) 0.037(3) -0.006(3) 0.009(3) -0.001(3)
O5 0.0425(14) 0.0487(15) 0.0634(18) -0.0141(13) 0.0079(13) 0.0012(12)
O6 0.0525(16) 0.0415(15) 0.076(2) 0.0037(13) 0.0016(14) -0.0099(12)
O7 0.0462(14) 0.0409(13) 0.0525(16) 0.0032(11) 0.0165(12) 0.0041(11)
O8 0.089(2) 0.0467(15) 0.0695(19) -0.0192(14) 0.0492(16) -0.0184(14)
C65 0.103(4) 0.047(2) 0.088(3) -0.022(2) 0.054(3) -0.013(2)
C66 0.137(5) 0.058(3) 0.089(4) -0.020(3) 0.069(4) -0.007(3)
C67 0.111(4) 0.112(4) 0.085(4) -0.016(3) 0.060(3) -0.030(4)
C68 0.131(4) 0.129(4) 0.105(3) -0.035(3) 0.083(3) -0.058(3)
C69 0.062(2) 0.043(2) 0.056(3) -0.0125(18) 0.009(2) -0.0002(19)
C70 0.087(3) 0.075(3) 0.058(3) -0.011(2) 0.005(3) 0.013(3)
C71 0.073(3) 0.125(5) 0.064(3) -0.005(3) 0.002(3) 0.027(3)
C72 0.045(2) 0.081(3) 0.083(3) -0.015(3) 0.014(2) 0.008(2)
C73 0.054(2) 0.067(3) 0.067(3) 0.003(2) 0.023(2) 0.012(2)
C74 0.105(4) 0.093(4) 0.069(3) 0.016(3) 0.045(3) 0.035(3)
C75 0.068(3) 0.074(3) 0.063(3) 0.010(2) 0.013(2) 0.010(2)
C76 0.055(2) 0.045(2) 0.067(3) 0.013(2) 0.023(2) 0.0079(19)
C77 0.067(3) 0.055(3) 0.113(4) -0.005(2) -0.004(3) -0.008(2)
C78 0.077(3) 0.090(4) 0.069(3) -0.024(2) 0.004(3) -0.001(3)
C79 0.058(3) 0.087(3) 0.066(3) 0.020(3) 0.001(2) -0.016(2)
C80 0.055(2) 0.045(2) 0.058(3) 0.0034(19) 0.010(2) -0.0086(18)
Li2 0.061(4) 0.039(3) 0.041(3) -0.004(3) 0.016(3) 0.000(3)

loop_
_atom_type_symbol
_atom_type_description
_atom_type_scat_dispersion_real
_atom_type_scat_dispersion_imag
_atom_type_scat_source
C C 0.0033 0.0016 'International Tables Vol C Tables 4.2.6.8 and 6.1.1.4'
H H 0.0000 0.0000 'International Tables Vol C Tables 4.2.6.8 and 6.1.1.4'
Cu Cu 0.3201 1.2651 'International Tables Vol C Tables 4.2.6.8 and 6.1.1.4'
Li Li -0.0003 0.0001 'International Tables Vol C Tables 4.2.6.8 and 6.1.1.4'
O O 0.0106 0.0060 'International Tables Vol C Tables 4.2.6.8 and 6.1.1.4'

loop_
_geom_angle_atom_site_label_1
_geom_angle_atom_site_label_2
_geom_angle_atom_site_label_3
_geom_angle
C2 Cu1 C8 83.93(14)
C2 Cu1 C20 163.28(12)
C14 Cu1 C2 96.18(13)
C14 Cu1 C8 160.20(13)
C14 Cu1 C20 83.90(14)
C20 Cu1 C8 101.63(14)
C2 C1 C7 113.5(3)
C6 C1 C2 121.2(3)
C6 C1 C7 125.2(3)
C1 C2 Cu1 114.1(2)
C3 C2 Cu1 128.7(2)
C3 C2 C1 116.9(3)
C2 C3 H3 119.1
C4 C3 C2 121.7(3)
C4 C3 H3 119.1
C3 C4 H4 120.0
C5 C4 C3 119.9(3)
C5 C4 H4 120.0
C4 C5 H5 120.0
C4 C5 C6 119.9(3)
C6 C5 H5 120.0
C1 C6 H6 119.9
C5 C6 C1 120.2(3)
C5 C6 H6 119.9
C8 C7 C1 114.7(3)
C12 C7 C1 124.0(3)
C12 C7 C8 121.3(3)
C7 C8 Cu1 112.5(2)
C9 C8 Cu1 129.0(3)
C9 C8 C7 116.9(3)
C8 C9 H9 119.0
C8 C9 C10 122.1(4)
C10 C9 H9 119.0
C9 C10 H10 120.1
C11 C10 C9 119.9(4)
C11 C10 H10 120.1
C10 C11 H11 119.9
C10 C11 C12 120.3(4)
C12 C11 H11 119.9
C7 C12 H12 120.2
C11 C12 C7 119.6(4)
C11 C12 H12 120.2
C14 C13 C19 114.0(3)
C18 C13 C14 120.7(3)
C18 C13 C19 125.3(3)
C13 C14 Cu1 114.2(2)
C15 C14 Cu1 128.2(3)
C15 C14 C13 117.1(3)
C14 C15 H15 119.0
C14 C15 C16 122.0(3)
C16 C15 H15 119.0
C15 C16 H16 120.0
C17 C16 C15 120.0(3)
C17 C16 H16 120.0
C16 C17 H17 120.2
C16 C17 C18 119.5(3)
C18 C17 H17 120.2
C13 C18 H18 119.8
C17 C18 C13 120.4(3)
C17 C18 H18 119.8
C20 C19 C13 114.1(3)
C24 C19 C13 124.4(3)
C24 C19 C20 121.5(3)
C19 C20 Cu1 113.5(2)
C21 C20 Cu1 129.4(3)
C21 C20 C19 116.3(3)
C20 C21 H21 119.0
C22 C21 C20 122.0(4)
C22 C21 H21 119.0
C21 C22 H22 120.1
C23 C22 C21 119.9(4)
C23 C22 H22 120.1
C22 C23 H23 119.9
C22 C23 C24 120.2(4)
C24 C23 H23 119.9
C19 C24 H24 120.0
C23 C24 C19 120.0(4)
C23 C24 H24 120.0
C26 Cu2 C32 84.22(14)
C26 Cu2 C38 97.99(13)
C26 Cu2 C44 164.06(12)
C38 Cu2 C32 157.57(12)
C44 Cu2 C32 99.92(14)
C44 Cu2 C38 84.07(14)
C26 C25 C31 114.4(3)
C30 C25 C26 120.8(3)
C30 C25 C31 124.8(3)
C25 C26 Cu2 113.7(2)
C27 C26 Cu2 128.7(2)
C27 C26 C25 117.2(3)
C26 C27 H27 119.2
C26 C27 C28 121.6(3)
C28 C27 H27 119.2
C27 C28 H28 120.4
C29 C28 C27 119.3(3)
C29 C28 H28 120.4
C28 C29 H29 119.8
C30 C29 C28 120.4(3)
C30 C29 H29 119.8
C25 C30 H30 119.8
C29 C30 C25 120.5(3)
C29 C30 H30 119.8
C32 C31 C25 114.2(3)
C36 C31 C25 124.8(3)
C36 C31 C32 121.0(3)
C31 C32 Cu2 112.6(2)
C33 C32 Cu2 129.4(2)
C33 C32 C31 116.7(3)
C32 C33 H33 119.1
C32 C33 C34 121.9(3)
C34 C33 H33 119.1
C33 C34 H34 119.9
C35 C34 C33 120.3(3)
C35 C34 H34 119.9
C34 C35 H35 120.3
C34 C35 C36 119.4(3)
C36 C35 H35 120.3
C31 C36 H36 119.6
C35 C36 C31 120.7(3)
C35 C36 H36 119.6
C38 C37 C43 114.5(3)
C42 C37 C38 120.7(3)
C42 C37 C43 124.9(3)
C37 C38 Cu2 113.2(2)
C39 C38 Cu2 128.3(2)
C39 C38 C37 117.4(3)
C38 C39 H39 119.2
C38 C39 C40 121.5(3)
C40 C39 H39 119.2
C39 C40 H40 120.0
C41 C40 C39 120.0(4)
C41 C40 H40 120.0
C40 C41 H41 120.0
C42 C41 C40 120.1(3)
C42 C41 H41 120.0
C37 C42 H42 119.9
C41 C42 C37 120.2(3)
C41 C42 H42 119.9
C44 C43 C37 113.9(3)
C48 C43 C37 125.6(3)
C48 C43 C44 120.5(3)
C43 C44 Cu2 113.9(2)
C45 C44 Cu2 128.0(3)
C45 C44 C43 117.4(3)
C44 C45 H45 119.1
C46 C45 C44 121.9(4)
C46 C45 H45 119.1
C45 C46 H46 120.2
C47 C46 C45 119.6(4)
C47 C46 H46 120.2
C46 C47 H47 119.8
C46 C47 C48 120.5(4)
C48 C47 H47 119.8
C43 C48 H48 119.9
C47 C48 C43 120.2(4)
C47 C48 H48 119.9
C57 O1 C60 108.1(3)
C57 O1 Li1 120.8(3)
C60 O1 Li1 120.2(3)
C53 O2 C56 108.7(3)
C53 O2 Li1 123.5(3)
C56 O2 Li1 118.0(3)
C61 O3 Li1 126.6(3)
C64 O3 C61 107.9(3)
C64 O3 Li1 123.2(3)
C49 O4 Li1 128.0(3)
C52 O4 C49 108.7(3)
C52 O4 Li1 122.6(3)
O4 C49 H49A 110.8
O4 C49 H49B 110.8
O4 C49 C50 104.9(3)
H49A C49 H49B 108.8
C50 C49 H49A 110.8
C50 C49 H49B 110.8
C49 C50 H50A 111.1
C49 C50 H50B 111.1
C49 C50 C51 103.4(3)
H50A C50 H50B 109.1
C51 C50 H50A 111.1
C51 C50 H50B 111.1
C50 C51 H51A 110.8
C50 C51 H51B 110.8
H51A C51 H51B 108.9
C52 C51 C50 104.5(3)
C52 C51 H51A 110.8
C52 C51 H51B 110.8
O4 C52 C51 108.2(3)
O4 C52 H52A 110.1
O4 C52 H52B 110.1
C51 C52 H52A 110.1
C51 C52 H52B 110.1
H52A C52 H52B 108.4
O2 C53 H53A 110.4
O2 C53 H53B 110.4
O2 C53 C54 106.5(3)
H53A C53 H53B 108.6
C54 C53 H53A 110.4
C54 C53 H53B 110.4
C53 C54 H54A 110.6
C53 C54 H54B 110.6
H54A C54 H54B 108.7
C55 C54 C53 105.6(4)
C55 C54 H54A 110.6
C55 C54 H54B 110.6
C54 C55 H55A 110.7
C54 C55 H55B 110.7
H55A C55 H55B 108.8
C56 C55 C54 105.1(4)
C56 C55 H55A 110.7
C56 C55 H55B 110.7
O2 C56 C55 105.1(3)
O2 C56 H56A 110.7
O2 C56 H56B 110.7
C55 C56 H56A 110.7
C55 C56 H56B 110.7
H56A C56 H56B 108.8
O1 C57 H57A 110.5
O1 C57 H57B 110.5
O1 C57 C58 106.0(3)
H57A C57 H57B 108.7
C58 C57 H57A 110.5
C58 C57 H57B 110.5
C57 C58 H58A 110.8
C57 C58 H58B 110.8
C57 C58 C59 104.7(4)
H58A C58 H58B 108.9
C59 C58 H58A 110.8
C59 C58 H58B 110.8
C58 C59 H59A 110.1
C58 C59 H59B 110.1
H59A C59 H59B 108.4
C60 C59 C58 108.2(4)
C60 C59 H59A 110.1
C60 C59 H59B 110.1
O1 C60 H60A 110.3
O1 C60 H60B 110.3
C59 C60 O1 107.2(4)
C59 C60 H60A 110.3
C59 C60 H60B 110.3
H60A C60 H60B 108.5
O3 C61 H61A 110.7
O3 C61 H61B 110.7
O3 C61 C62 105.1(3)
H61A C61 H61B 108.8
C62 C61 H61A 110.7
C62 C61 H61B 110.7
C61 C62 H62A 111.2
C61 C62 H62B 111.2
C61 C62 C63 103.1(4)
H62A C62 H62B 109.1
C63 C62 H62A 111.2
C63 C62 H62B 111.2
C62 C63 H63A 110.5
C62 C63 H63B 110.5
C62 C63 C64 106.0(3)
H63A C63 H63B 108.7
C64 C63 H63A 110.5
C64 C63 H63B 110.5
O3 C64 C63 106.0(3)
O3 C64 H64A 110.5
O3 C64 H64B 110.5
C63 C64 H64A 110.5
C63 C64 H64B 110.5
H64A C64 H64B 108.7
O2 Li1 O1 105.4(3)
O3 Li1 O1 116.6(3)
O3 Li1 O2 109.1(3)
O3 Li1 O4 104.3(3)
O4 Li1 O1 110.7(3)
O4 Li1 O2 110.8(3)
C69 O5 C72 106.0(3)
C69 O5 Li2 125.5(3)
C72 O5 Li2 128.5(3)
C77 O6 C80 106.8(3)
C77 O6 Li2 124.3(3)
C80 O6 Li2 127.7(3)
C73 O7 C76 107.0(3)
C73 O7 Li2 121.4(3)
C76 O7 Li2 116.8(3)
C65 O8 C68 109.1(3)
C65 O8 Li2 130.4(3)
C68 O8 Li2 119.1(3)
O8 C65 H65A 110.4
O8 C65 H65B 110.4
O8 C65 C66 106.5(3)
H65A C65 H65B 108.6
C66 C65 H65A 110.4
C66 C65 H65B 110.4
C65 C66 H66A 110.4
C65 C66 H66B 110.4
H66A C66 H66B 108.6
C67 C66 C65 106.8(4)
C67 C66 H66A 110.4
C67 C66 H66B 110.4
C66 C67 H67A 110.6
C66 C67 H67B 110.6
H67A C67 H67B 108.8
C68 C67 C66 105.5(4)
C68 C67 H67A 110.6
C68 C67 H67B 110.6
O8 C68 H68A 110.1
O8 C68 H68B 110.1
C67 C68 O8 108.1(4)
C67 C68 H68A 110.1
C67 C68 H68B 110.1
H68A C68 H68B 108.4
O5 C69 H69A 110.6
O5 C69 H69B 110.6
O5 C69 C70 105.8(3)
H69A C69 H69B 108.7
C70 C69 H69A 110.6
C70 C69 H69B 110.6
C69 C70 H70A 110.7
C69 C70 H70B 110.7
H70A C70 H70B 108.8
C71 C70 C69 105.4(4)
C71 C70 H70A 110.7
C71 C70 H70B 110.7
C70 C71 H71A 110.3
C70 C71 H71B 110.3
C70 C71 C72 107.1(4)
H71A C71 H71B 108.6
C72 C71 H71A 110.3
C72 C71 H71B 110.3
O5 C72 C71 106.3(4)
O5 C72 H72A 110.5
O5 C72 H72B 110.5
C71 C72 H72A 110.5
C71 C72 H72B 110.5
H72A C72 H72B 108.7
O7 C73 H73A 110.7
O7 C73 H73B 110.7
O7 C73 C74 105.3(3)
H73A C73 H73B 108.8
C74 C73 H73A 110.7
C74 C73 H73B 110.7
C73 C74 H74A 110.8
C73 C74 H74B 110.8
C73 C74 C75 104.6(4)
H74A C74 H74B 108.9
C75 C74 H74A 110.8
C75 C74 H74B 110.8
C74 C75 H75A 110.6
C74 C75 H75B 110.6
C74 C75 C76 105.5(4)
H75A C75 H75B 108.8
C76 C75 H75A 110.6
C76 C75 H75B 110.6
O7 C76 C75 106.8(3)
O7 C76 H76A 110.4
O7 C76 H76B 110.4
C75 C76 H76A 110.4
C75 C76 H76B 110.4
H76A C76 H76B 108.6
O6 C77 H77A 110.4
O6 C77 H77B 110.4
O6 C77 C78 106.5(4)
H77A C77 H77B 108.6
C78 C77 H77A 110.4
C78 C77 H77B 110.4
C77 C78 H78A 110.8
C77 C78 H78B 110.8
C77 C78 C79 104.5(4)
H78A C78 H78B 108.9
C79 C78 H78A 110.8
C79 C78 H78B 110.8
C78 C79 H79A 110.6
C78 C79 H79B 110.6
H79A C79 H79B 108.7
C80 C79 C78 105.9(4)
C80 C79 H79A 110.6
C80 C79 H79B 110.6
O6 C80 C79 107.4(3)
O6 C80 H80A 110.2
O6 C80 H80B 110.2
C79 C80 H80A 110.2
C79 C80 H80B 110.2
H80A C80 H80B 108.5
O5 Li2 O6 111.2(3)
O5 Li2 O7 108.5(3)
O5 Li2 O8 106.5(3)
O6 Li2 O7 112.8(3)
O8 Li2 O6 110.0(3)
O8 Li2 O7 107.5(3)

loop_
_geom_bond_atom_site_label_1
_geom_bond_atom_site_label_2
_geom_bond_distance
Cu1 C2 1.954(3)
Cu1 C8 1.968(3)
Cu1 C14 1.952(3)
Cu1 C20 1.965(3)
C1 C2 1.401(4)
C1 C6 1.390(5)
C1 C7 1.469(5)
C2 C3 1.393(4)
C3 H3 0.9500
C3 C4 1.392(4)
C4 H4 0.9500
C4 C5 1.373(5)
C5 H5 0.9500
C5 C6 1.378(5)
C6 H6 0.9500
C7 C8 1.404(5)
C7 C12 1.398(5)
C8 C9 1.383(5)
C9 H9 0.9500
C9 C10 1.394(5)
C10 H10 0.9500
C10 C11 1.366(6)
C11 H11 0.9500
C11 C12 1.379(5)
C12 H12 0.9500
C13 C14 1.402(4)
C13 C18 1.393(5)
C13 C19 1.473(5)
C14 C15 1.386(4)
C15 H15 0.9500
C15 C16 1.387(5)
C16 H16 0.9500
C16 C17 1.374(5)
C17 H17 0.9500
C17 C18 1.380(5)
C18 H18 0.9500
C19 C20 1.404(5)
C19 C24 1.390(5)
C20 C21 1.395(5)
C21 H21 0.9500
C21 C22 1.392(5)
C22 H22 0.9500
C22 C23 1.366(6)
C23 H23 0.9500
C23 C24 1.374(5)
C24 H24 0.9500
Cu2 C26 1.947(3)
Cu2 C32 1.973(3)
Cu2 C38 1.963(3)
Cu2 C44 1.953(3)
C25 C26 1.410(4)
C25 C30 1.388(4)
C25 C31 1.464(5)
C26 C27 1.392(5)
C27 H27 0.9500
C27 C28 1.396(4)
C28 H28 0.9500
C28 C29 1.384(5)
C29 H29 0.9500
C29 C30 1.367(5)
C30 H30 0.9500
C31 C32 1.410(4)
C31 C36 1.391(5)
C32 C33 1.390(5)
C33 H33 0.9500
C33 C34 1.394(5)
C34 H34 0.9500
C34 C35 1.372(5)
C35 H35 0.9500
C35 C36 1.376(5)
C36 H36 0.9500
C37 C38 1.405(4)
C37 C42 1.397(5)
C37 C43 1.465(5)
C38 C39 1.390(4)
C39 H39 0.9500
C39 C40 1.392(5)
C40 H40 0.9500
C40 C41 1.373(5)
C41 H41 0.9500
C41 C42 1.373(5)
C42 H42 0.9500
C43 C44 1.408(4)
C43 C48 1.387(5)
C44 C45 1.386(5)
C45 H45 0.9500
C45 C46 1.384(5)
C46 H46 0.9500
C46 C47 1.370(6)
C47 H47 0.9500
C47 C48 1.375(6)
C48 H48 0.9500
O1 C57 1.427(4)
O1 C60 1.435(4)
O1 Li1 1.919(6)
O2 C53 1.421(4)
O2 C56 1.424(4)
O2 Li1 1.902(6)
O3 C61 1.428(4)
O3 C64 1.422(4)
O3 Li1 1.871(6)
O4 C49 1.425(4)
O4 C52 1.402(4)
O4 Li1 1.900(6)
C49 H49A 0.9900
C49 H49B 0.9900
C49 C50 1.501(5)
C50 H50A 0.9900
C50 H50B 0.9900
C50 C51 1.504(5)
C51 H51A 0.9900
C51 H51B 0.9900
C51 C52 1.499(6)
C52 H52A 0.9900
C52 H52B 0.9900
C53 H53A 0.9900
C53 H53B 0.9900
C53 C54 1.504(6)
C54 H54A 0.9900
C54 H54B 0.9900
C54 C55 1.485(7)
C55 H55A 0.9900
C55 H55B 0.9900
C55 C56 1.483(6)
C56 H56A 0.9900
C56 H56B 0.9900
C57 H57A 0.9900
C57 H57B 0.9900
C57 C58 1.481(6)
C58 H58A 0.9900
C58 H58B 0.9900
C58 C59 1.482(6)
C59 H59A 0.9900
C59 H59B 0.9900
C59 C60 1.429(6)
C60 H60A 0.9900
C60 H60B 0.9900
C61 H61A 0.9900
C61 H61B 0.9900
C61 C62 1.470(6)
C62 H62A 0.9900
C62 H62B 0.9900
C62 C63 1.478(6)
C63 H63A 0.9900
C63 H63B 0.9900
C63 C64 1.498(5)
C64 H64A 0.9900
C64 H64B 0.9900
O5 C69 1.428(4)
O5 C72 1.431(4)
O5 Li2 1.894(7)
O6 C77 1.423(5)
O6 C80 1.425(4)
O6 Li2 1.920(6)
O7 C73 1.432(4)
O7 C76 1.440(4)
O7 Li2 1.937(6)
O8 C65 1.389(5)
O8 C68 1.430(5)
O8 Li2 1.899(6)
C65 H65A 0.9900
C65 H65B 0.9900
C65 C66 1.495(6)
C66 H66A 0.9900
C66 H66B 0.9900
C66 C67 1.447(6)
C67 H67A 0.9900
C67 H67B 0.9900
C67 C68 1.428(6)
C68 H68A 0.9900
C68 H68B 0.9900
C69 H69A 0.9900
C69 H69B 0.9900
C69 C70 1.498(6)
C70 H70A 0.9900
C70 H70B 0.9900
C70 C71 1.453(6)
C71 H71A 0.9900
C71 H71B 0.9900
C71 C72 1.471(6)
C72 H72A 0.9900
C72 H72B 0.9900
C73 H73A 0.9900
C73 H73B 0.9900
C73 C74 1.484(6)
C74 H74A 0.9900
C74 H74B 0.9900
C74 C75 1.496(6)
C75 H75A 0.9900
C75 H75B 0.9900
C75 C76 1.503(6)
C76 H76A 0.9900
C76 H76B 0.9900
C77 H77A 0.9900
C77 H77B 0.9900
C77 C78 1.484(7)
C78 H78A 0.9900
C78 H78B 0.9900
C78 C79 1.493(6)
C79 H79A 0.9900
C79 H79B 0.9900
C79 C80 1.485(5)
C80 H80A 0.9900
C80 H80B 0.9900
